data_4033824
loop_
_publ_author_name
'Taschner, Ian S.'
'Walker, Tia L.'
'DeHaan, Hunter S.'
'Schrage, Briana R.'
'Ziegler, Christopher J.'
'Taschner, Michael J.'

_publ_section_title
;
 Synthesis, Characterization, and Copper(II) Chelates of
 1,11-Dithia-4,8-diazacyclotetradecane.
;
_journal_issue 17
_journal_name_full 'The Journal of organic chemistry'
_journal_page_first 11091
_journal_page_last 11102
_journal_paper_doi 10.1021/acs.joc.9b01682
_journal_volume 84
_journal_year 2019
_chemical_formula_sum 'C10 H24 Cl2 N2 S2'
_chemical_formula_weight 307.33
_space_group_crystal_system orthorhombic
_space_group_IT_number 61
_space_group_name_Hall '-P 2ac 2ab'
_space_group_name_H-M_alt 'P b c a'
_atom_sites_solution_hydrogens geom
_audit_creation_method SHELXL-2016/6
_cell_angle_alpha 90
_cell_angle_beta 90
_cell_angle_gamma 90
_cell_formula_units_Z 8
_cell_length_a 8.8079(7)
_cell_length_b 10.9869(10)
_cell_length_c 31.112(3)
_cell_measurement_reflns_used 9869
_cell_measurement_temperature 100(2)
_cell_measurement_theta_max 28.37
_cell_measurement_theta_min 3.24
_cell_volume 3010.8(5)
_computing_cell_refinement 'Bruker SAINT'
_computing_data_collection 'Bruker APEX2'
_computing_data_reduction 'Bruker SAINT'
_computing_molecular_graphics 'Bruker SHELXTL'
_computing_publication_material 'Bruker SHELXTL'
_computing_structure_refinement 'SHELXL-2016/6 (Sheldrick, 2016)'
_computing_structure_solution 'SHELXT 2014/5 (Sheldrick, 2014)'
_diffrn_ambient_temperature 100(2)
_diffrn_measured_fraction_theta_full 1.000
_diffrn_measured_fraction_theta_max 0.999
_diffrn_measurement_device_type 'Bruker APEX-II CCD'
_diffrn_measurement_method '\f and \w scans'
_diffrn_radiation_type MoK\a
_diffrn_radiation_wavelength 0.71073
_diffrn_reflns_av_R_equivalents 0.0494
_diffrn_reflns_av_unetI/netI 0.0326
_diffrn_reflns_Laue_measured_fraction_full 1.000
_diffrn_reflns_Laue_measured_fraction_max 0.999
_diffrn_reflns_limit_h_max 10
_diffrn_reflns_limit_h_min -11
_diffrn_reflns_limit_k_max 14
_diffrn_reflns_limit_k_min -14
_diffrn_reflns_limit_l_max 36
_diffrn_reflns_limit_l_min -41
_diffrn_reflns_number 27943
_diffrn_reflns_point_group_measured_fraction_full 1.000
_diffrn_reflns_point_group_measured_fraction_max 0.999
_diffrn_reflns_theta_full 25.242
_diffrn_reflns_theta_max 28.380
_diffrn_reflns_theta_min 1.309
_exptl_absorpt_coefficient_mu 0.688
_exptl_absorpt_correction_T_max 0.7457
_exptl_absorpt_correction_T_min 0.6561
_exptl_absorpt_correction_type multi-scan
_exptl_absorpt_process_details SADABS
_exptl_crystal_colour yellow
_exptl_crystal_density_diffrn 1.356
_exptl_crystal_density_meas ?
_exptl_crystal_density_method 'not measured'
_exptl_crystal_description block
_exptl_crystal_F_000 1312
_exptl_crystal_size_max 0.324
_exptl_crystal_size_mid 0.186
_exptl_crystal_size_min 0.180
_refine_diff_density_max 0.468
_refine_diff_density_min -0.266
_refine_diff_density_rms 0.067
_refine_ls_extinction_method none
_refine_ls_goodness_of_fit_ref 1.058
_refine_ls_hydrogen_treatment constr
_refine_ls_matrix_type full
_refine_ls_number_parameters 145
_refine_ls_number_reflns 3766
_refine_ls_number_restraints 0
_refine_ls_restrained_S_all 1.058
_refine_ls_R_factor_all 0.0400
_refine_ls_R_factor_gt 0.0305
_refine_ls_shift/su_max 0.001
_refine_ls_shift/su_mean 0.000
_refine_ls_structure_factor_coef Fsqd
_refine_ls_weighting_details 'w=1/[\s^2^(Fo^2^)+(0.0338P)^2^+1.4231P] where P=(Fo^2^+2Fc^2^)/3'
_refine_ls_weighting_scheme calc
_refine_ls_wR_factor_gt 0.0730
_refine_ls_wR_factor_ref 0.0778
_reflns_Friedel_coverage 0.000
_reflns_number_gt 3138
_reflns_number_total 3766
_reflns_threshold_expression 'I > 2\s(I)'
_cod_data_source_file jo9b01682_si_008.cif
_cod_data_source_block L1-HCl
_cod_depositor_comments
;
The following automatic conversions were performed:

data item '_exptl_crystal_density_meas' value 'not measured' was
changed to '?' -- the value is perceived as not measured.

Automatic conversion script
Id: cif_fix_values 6909 2019-04-08 15:41:33Z antanas 
;
_cod_original_cell_volume 3010.8(4)
_cod_database_code 4033824
_shelx_shelxl_version_number 2016/6
_shelx_space_group_comment
; 
The symmetry employed for this shelxl refinement is uniquely defined 
by the following loop, which should always be used as a source of 
symmetry information in preference to the above space-group names. 
They are only intended as comments. 
;

loop_
_space_group_symop_operation_xyz
'x, y, z'
'x+1/2, -y+1/2, -z'
'-x, y+1/2, -z+1/2'
'-x+1/2, -y, z+1/2'
'-x, -y, -z'
'-x-1/2, y-1/2, z'
'x, -y-1/2, z-1/2'
'x-1/2, y, -z-1/2'

loop_
_atom_site_label
_atom_site_type_symbol
_atom_site_fract_x
_atom_site_fract_y
_atom_site_fract_z
_atom_site_U_iso_or_equiv
_atom_site_adp_type
_atom_site_occupancy
_atom_site_site_symmetry_order
_atom_site_calc_flag
_atom_site_refinement_flags_posn
_atom_site_refinement_flags_adp
C1 C 0.25734(19) 0.33356(16) 0.35631(5) 0.0196(3) Uani 1 1 d . .
H23 H 0.301516 0.411142 0.366587 0.023 Uiso 1 1 calc R U
H22 H 0.147083 0.335007 0.362471 0.023 Uiso 1 1 calc R U
C2 C 0.33015(17) 0.22829(14) 0.38021(5) 0.0140(3) Uani 1 1 d . .
H24 H 0.279528 0.151519 0.371709 0.017 Uiso 1 1 calc R U
H3 H 0.438337 0.222338 0.371834 0.017 Uiso 1 1 calc R U
C3 C 0.43686(16) 0.32524(13) 0.44754(5) 0.0120(3) Uani 1 1 d . .
H14 H 0.400528 0.354154 0.475871 0.014 Uiso 1 1 calc R U
H11 H 0.451494 0.397186 0.428840 0.014 Uiso 1 1 calc R U
C4 C 0.58813(16) 0.25951(13) 0.45318(5) 0.0119(3) Uani 1 1 d . .
H15 H 0.575159 0.192724 0.474224 0.014 Uiso 1 1 calc R U
H10 H 0.618163 0.222747 0.425402 0.014 Uiso 1 1 calc R U
C5 C 0.71440(17) 0.34347(14) 0.46853(5) 0.0129(3) Uani 1 1 d . .
H2 H 0.681616 0.382831 0.495612 0.015 Uiso 1 1 calc R U
H9 H 0.805077 0.293573 0.475101 0.015 Uiso 1 1 calc R U
C6 C 0.76897(17) 0.40354(14) 0.39078(5) 0.0140(3) Uani 1 1 d . .
H8 H 0.666853 0.381026 0.380126 0.017 Uiso 1 1 calc R U
H7 H 0.835832 0.331517 0.388078 0.017 Uiso 1 1 calc R U
C7 C 0.83225(18) 0.50782(15) 0.36398(5) 0.0170(3) Uani 1 1 d . .
H19 H 0.937261 0.525680 0.373409 0.020 Uiso 1 1 calc R U
H18 H 0.770186 0.581623 0.368939 0.020 Uiso 1 1 calc R U
C8 C 0.6626(2) 0.55045(17) 0.28858(6) 0.0247(4) Uani 1 1 d . .
H21 H 0.670713 0.637122 0.296978 0.030 Uiso 1 1 calc R U
H20 H 0.661036 0.547422 0.256782 0.030 Uiso 1 1 calc R U
C9 C 0.5109(2) 0.50204(17) 0.30498(6) 0.0223(4) Uani 1 1 d . .
H5 H 0.427947 0.552185 0.292809 0.027 Uiso 1 1 calc R U
H6 H 0.507566 0.510834 0.336636 0.027 Uiso 1 1 calc R U
C10 C 0.48296(19) 0.36872(16) 0.29335(6) 0.0208(4) Uani 1 1 d . .
H4 H 0.547292 0.316931 0.311965 0.025 Uiso 1 1 calc R U
H1 H 0.515353 0.355285 0.263256 0.025 Uiso 1 1 calc R U
Cl1 Cl 0.39082(4) 0.97139(3) 0.45091(2) 0.01314(9) Uani 1 1 d . .
Cl2 Cl 0.51498(4) 0.63808(3) 0.42594(2) 0.01612(10) Uani 1 1 d . .
N1 N 0.31953(14) 0.24292(11) 0.42796(4) 0.0118(3) Uani 1 1 d . .
H12 H 0.327780 0.168135 0.440315 0.014 Uiso 1 1 calc R U
H13 H 0.225874 0.272557 0.434510 0.014 Uiso 1 1 calc R U
N2 N 0.75905(14) 0.44129(11) 0.43699(4) 0.0115(3) Uani 1 1 d . .
H16 H 0.690595 0.503050 0.439053 0.014 Uiso 1 1 calc R U
H17 H 0.850974 0.471467 0.445031 0.014 Uiso 1 1 calc R U
S1 S 0.28667(5) 0.32022(4) 0.29891(2) 0.02288(11) Uani 1 1 d . .
S2 S 0.83288(5) 0.47252(4) 0.30698(2) 0.02278(11) Uani 1 1 d . .

loop_
_atom_site_aniso_label
_atom_site_aniso_U_11
_atom_site_aniso_U_22
_atom_site_aniso_U_33
_atom_site_aniso_U_23
_atom_site_aniso_U_13
_atom_site_aniso_U_12
C1 0.0165(8) 0.0271(9) 0.0150(8) 0.0028(7) 0.0006(7) 0.0061(7)
C2 0.0137(7) 0.0146(7) 0.0137(8) -0.0016(6) -0.0001(6) 0.0003(6)
C3 0.0098(7) 0.0107(7) 0.0156(8) -0.0003(6) -0.0003(6) -0.0010(5)
C4 0.0114(7) 0.0106(7) 0.0138(8) 0.0017(6) -0.0002(6) -0.0009(5)
C5 0.0123(7) 0.0137(7) 0.0126(8) 0.0029(6) -0.0017(6) -0.0005(6)
C6 0.0137(7) 0.0141(7) 0.0141(8) -0.0005(6) -0.0005(6) -0.0015(6)
C7 0.0157(8) 0.0180(8) 0.0173(8) 0.0009(6) 0.0002(6) -0.0027(6)
C8 0.0286(9) 0.0292(10) 0.0165(9) 0.0074(7) -0.0028(7) -0.0002(8)
C9 0.0235(9) 0.0282(9) 0.0152(8) 0.0013(7) -0.0018(7) 0.0043(7)
C10 0.0184(8) 0.0299(10) 0.0140(8) 0.0010(7) 0.0012(6) 0.0020(7)
Cl1 0.00947(17) 0.01130(17) 0.0187(2) -0.00053(14) -0.00010(14) -0.00027(12)
Cl2 0.01075(17) 0.01181(18) 0.0258(2) 0.00082(15) 0.00044(14) 0.00152(13)
N1 0.0093(6) 0.0113(6) 0.0148(7) 0.0014(5) -0.0003(5) -0.0006(5)
N2 0.0088(6) 0.0107(6) 0.0149(7) -0.0004(5) -0.0014(5) -0.0005(5)
S1 0.0191(2) 0.0357(3) 0.0138(2) 0.00155(18) -0.00300(16) -0.00049(18)
S2 0.0203(2) 0.0324(3) 0.0157(2) 0.00112(18) 0.00503(16) -0.00030(18)

loop_
_atom_type_symbol
_atom_type_description
_atom_type_scat_dispersion_real
_atom_type_scat_dispersion_imag
_atom_type_scat_source
C C 0.0033 0.0016 'International Tables Vol C Tables 4.2.6.8 and 6.1.1.4'
H H 0.0000 0.0000 'International Tables Vol C Tables 4.2.6.8 and 6.1.1.4'
N N 0.0061 0.0033 'International Tables Vol C Tables 4.2.6.8 and 6.1.1.4'
S S 0.1246 0.1234 'International Tables Vol C Tables 4.2.6.8 and 6.1.1.4'
Cl Cl 0.1484 0.1585 'International Tables Vol C Tables 4.2.6.8 and 6.1.1.4'

loop_
_geom_angle_atom_site_label_1
_geom_angle_atom_site_label_2
_geom_angle_atom_site_label_3
_geom_angle
C2 C1 S1 111.18(11)
C2 C1 H23 109.4
S1 C1 H23 109.4
C2 C1 H22 109.4
S1 C1 H22 109.4
H23 C1 H22 108.0
N1 C2 C1 112.21(13)
N1 C2 H24 109.2
C1 C2 H24 109.2
N1 C2 H3 109.2
C1 C2 H3 109.2
H24 C2 H3 107.9
N1 C3 C4 111.25(12)
N1 C3 H14 109.4
C4 C3 H14 109.4
N1 C3 H11 109.4
C4 C3 H11 109.4
H14 C3 H11 108.0
C5 C4 C3 112.80(12)
C5 C4 H15 109.0
C3 C4 H15 109.0
C5 C4 H10 109.0
C3 C4 H10 109.0
H15 C4 H10 107.8
N2 C5 C4 114.73(12)
N2 C5 H2 108.6
C4 C5 H2 108.6
N2 C5 H9 108.6
C4 C5 H9 108.6
H2 C5 H9 107.6
N2 C6 C7 109.78(12)
N2 C6 H8 109.7
C7 C6 H8 109.7
N2 C6 H7 109.7
C7 C6 H7 109.7
H8 C6 H7 108.2
C6 C7 S2 112.04(11)
C6 C7 H19 109.2
S2 C7 H19 109.2
C6 C7 H18 109.2
S2 C7 H18 109.2
H19 C7 H18 107.9
C9 C8 S2 116.92(12)
C9 C8 H21 108.1
S2 C8 H21 108.1
C9 C8 H20 108.1
S2 C8 H20 108.1
H21 C8 H20 107.3
C8 C9 C10 113.30(15)
C8 C9 H5 108.9
C10 C9 H5 108.9
C8 C9 H6 108.9
C10 C9 H6 108.9
H5 C9 H6 107.7
C9 C10 S1 114.29(12)
C9 C10 H4 108.7
S1 C10 H4 108.7
C9 C10 H1 108.7
S1 C10 H1 108.7
H4 C10 H1 107.6
C2 N1 C3 115.09(12)
C2 N1 H12 108.5
C3 N1 H12 108.5
C2 N1 H13 108.5
C3 N1 H13 108.5
H12 N1 H13 107.5
C6 N2 C5 116.26(11)
C6 N2 H16 108.2
C5 N2 H16 108.2
C6 N2 H17 108.2
C5 N2 H17 108.2
H16 N2 H17 107.4
C1 S1 C10 101.87(8)
C7 S2 C8 101.79(8)

loop_
_geom_bond_atom_site_label_1
_geom_bond_atom_site_label_2
_geom_bond_distance
C1 C2 1.517(2)
C1 S1 1.8106(17)
C1 H23 0.9900
C1 H22 0.9900
C2 N1 1.4973(19)
C2 H24 0.9900
C2 H3 0.9900
C3 N1 1.5024(18)
C3 C4 1.526(2)
C3 H14 0.9900
C3 H11 0.9900
C4 C5 1.522(2)
C4 H15 0.9900
C4 H10 0.9900
C5 N2 1.5077(19)
C5 H2 0.9900
C5 H9 0.9900
C6 N2 1.4988(19)
C6 C7 1.523(2)
C6 H8 0.9900
C6 H7 0.9900
C7 S2 1.8152(17)
C7 H19 0.9900
C7 H18 0.9900
C8 C9 1.526(3)
C8 S2 1.8194(19)
C8 H21 0.9900
C8 H20 0.9900
C9 C10 1.529(3)
C9 H5 0.9900
C9 H6 0.9900
C10 S1 1.8174(17)
C10 H4 0.9900
C10 H1 0.9900
N1 H12 0.9100
N1 H13 0.9100
N2 H16 0.9100
N2 H17 0.9100
